data_8104328
loop_
_publ_author_name
'Takeuchi, Y.'
'Takagi, J.'
'Ozawa, T.'

_publ_section_title
;
 Tropochemical cell-twinning and the 60-A-structure of phase V in the Pb S
 - Bi2 S3 system
;
_journal_name_full
;
Zeitschrift fuer Kristallographie, Kristallgeometrie, Kristallphysik, 
Kristallchemie (145,1977-148,1979)
;
_journal_page_first 75
_journal_page_last 84
_journal_volume 150
_journal_year 1979
_chemical_formula_sum 'Bi41.88 Pb9.32 S76'
_space_group_IT_number 63
_symmetry_space_group_name_Hall '-C 2c 2'
_symmetry_space_group_name_H-M 'C m c m'
_cell_angle_alpha 90
_cell_angle_beta 90
_cell_angle_gamma 90
_cell_formula_units_Z 1
_cell_length_a 4.033
_cell_length_b 13.343
_cell_length_c 60.022
_cell_volume 3229.923
_citation_journal_id_ASTM ZKKKAJ
_cod_data_source_file Takeuchi_ZKKKAJ_1979_359.cif
_cod_data_source_block Bi41.88Pb9.32S76
_cod_database_code 8104328

loop_
_symmetry_equiv_pos_as_xyz
x,y,z
-x,-y,z+1/2
x,-y,-z
-x,y,-z+1/2
-x,-y,-z
x,y,-z-1/2
-x,y,z
x,-y,z-1/2
x+1/2,y+1/2,z
-x+1/2,-y+1/2,z+1/2
x+1/2,-y+1/2,-z
-x+1/2,y+1/2,-z+1/2
-x+1/2,-y+1/2,-z
x+1/2,y+1/2,-z-1/2
-x+1/2,y+1/2,z
x+1/2,-y+1/2,z-1/2

loop_
_atom_site_label
_atom_site_type_symbol
_atom_site_fract_x
_atom_site_fract_y
_atom_site_fract_z
_atom_site_occupancy
_atom_site_U_iso_or_equiv
S2 S 0 0.457 0.166 1 0.0
S1 S 0 0.485 0.0051 1 0.0
S10 S 0 0.47 0.105 1 0.0
S8 S 0 0.758 0.0877 1 0.0
S4 S 0 0.03 0.0549 1 0.0
Bi2 Bi 0 0.1378 0.0132 1 0.0
Bi7 Bi 0 0.6343 0.25 0.09 0.0
Bi4 Bi 0 0.3589 0.2077 1 0.0
S7 S 0 0.766 0.0273 1 0.0
S3 S 0 0.992 0.2205 1 0.0
Pb1 Pb 0 0.1163 0.0973 0.73 0.0
Pb2 Pb 0 0.6343 0.25 0.87 0.0
Bi6 Bi 0 0.1163 0.0973 0.27 0.0
Bi5 Bi 0 0.396 0.0612 0.96 0.0
S9 S 0 0.275 0.25 1 0.0
Bi3 Bi 0 0.8387 0.1301 0.96 0.0
S6 S 0 0.71 0.1993 1 0.0
Bi1 Bi 0 0.0827 0.1801 1 0.0
S5 S 0 0.205 0.1391 1 0.0
